data_1571064
loop_
_publ_author_name
'Ballav, Nityananda'
'Saha, Shib Nath'
'Yadav, Shailesh'
'Baidya, Mahiuddin'

_publ_section_title
;
 Three-component dicarbofunctionalization of allylamines <i>via</i>
 nucleopalladation pathway: unlocking vicinal and geminal selectivity.
;
_journal_issue 13
_journal_name_full 'Chemical science'
_journal_page_first 4890
_journal_page_last 4896
_journal_paper_doi 10.1039/d4sc00607k
_journal_volume 15
_journal_year 2024
_chemical_formula_sum 'C27 H24 Br2 N4 O'
_chemical_formula_weight 580.32
_space_group_crystal_system orthorhombic
_space_group_IT_number 61
_space_group_name_Hall '-P 2ac 2ab'
_space_group_name_H-M_alt 'P b c a'
_atom_sites_solution_hydrogens geom
_audit_creation_method SHELXL-2019/3
_audit_update_record
;
2023-09-30 deposited with the CCDC.	2024-02-23 downloaded from the CCDC.
;
_cell_angle_alpha 90
_cell_angle_beta 90
_cell_angle_gamma 90
_cell_formula_units_Z 8
_cell_length_a 10.1637(6)
_cell_length_b 19.7936(11)
_cell_length_c 25.9343(16)
_cell_measurement_reflns_used 9949
_cell_measurement_temperature 298(2)
_cell_measurement_theta_max 23.36
_cell_measurement_theta_min 2.75
_cell_volume 5217.4(5)
_computing_cell_refinement 'APEX4/SAINT (Bruker, 2021)'
_computing_data_collection 'APEX4(Bruker, 2021)'
_computing_data_reduction 'SAINT/XPREP (Bruker, 2021)'
_computing_molecular_graphics 'ORTEP3 (Farrugia, 2012)'
_computing_structure_refinement 'SHELXL-2019/2 (Sheldrick, 2019), WinGX'
_computing_structure_solution 'SHELXT 2018/2 (Sheldrick, 2018)'
_diffrn_ambient_temperature 298(2)
_diffrn_measured_fraction_theta_full 0.997
_diffrn_measured_fraction_theta_max 0.997
_diffrn_measurement_device_type 'Bruker D8 Venture Diffractometer'
_diffrn_measurement_method '\f and \w scans'
_diffrn_radiation_type MoK\a
_diffrn_radiation_wavelength 0.71073
_diffrn_reflns_av_R_equivalents 0.1872
_diffrn_reflns_av_unetI/netI 0.0362
_diffrn_reflns_Laue_measured_fraction_full 0.997
_diffrn_reflns_Laue_measured_fraction_max 0.997
_diffrn_reflns_limit_h_max 12
_diffrn_reflns_limit_h_min -12
_diffrn_reflns_limit_k_max 23
_diffrn_reflns_limit_k_min -23
_diffrn_reflns_limit_l_max 30
_diffrn_reflns_limit_l_min -30
_diffrn_reflns_number 167455
_diffrn_reflns_point_group_measured_fraction_full 0.997
_diffrn_reflns_point_group_measured_fraction_max 0.997
_diffrn_reflns_theta_full 25.057
_diffrn_reflns_theta_max 25.057
_diffrn_reflns_theta_min 3.260
_diffrn_source 'fine focus sealed tube'
_exptl_absorpt_coefficient_mu 3.134
_exptl_absorpt_correction_T_max 0.7452
_exptl_absorpt_correction_T_min 0.5861
_exptl_absorpt_correction_type multi-scan
_exptl_absorpt_process_details 'SADABS-2016/2 - Bruker AXS'
_exptl_crystal_colour brown
_exptl_crystal_density_diffrn 1.478
_exptl_crystal_description block
_exptl_crystal_F_000 2336
_exptl_crystal_size_max 0.279
_exptl_crystal_size_mid 0.091
_exptl_crystal_size_min 0.042
_refine_diff_density_max 0.356
_refine_diff_density_min -0.646
_refine_diff_density_rms 0.062
_refine_ls_extinction_method none
_refine_ls_goodness_of_fit_ref 1.048
_refine_ls_hydrogen_treatment constr
_refine_ls_matrix_type full
_refine_ls_number_parameters 310
_refine_ls_number_reflns 4609
_refine_ls_number_restraints 0
_refine_ls_restrained_S_all 1.048
_refine_ls_R_factor_all 0.0903
_refine_ls_R_factor_gt 0.0531
_refine_ls_shift/su_max 0.001
_refine_ls_shift/su_mean 0.000
_refine_ls_structure_factor_coef Fsqd
_refine_ls_weighting_details 'w=1/[\s^2^(Fo^2^)+(0.0759P)^2^+2.9330P] where P=(Fo^2^+2Fc^2^)/3'
_refine_ls_weighting_scheme calc
_refine_ls_wR_factor_gt 0.1253
_refine_ls_wR_factor_ref 0.1443
_reflns_Friedel_coverage 0.000
_reflns_number_gt 3154
_reflns_number_total 4609
_reflns_threshold_expression 'I > 2\s(I)'
_cod_data_source_file d4sc00607k2.cif
_cod_data_source_block shelx
_cod_depositor_comments 'Adding full bibliography for 1571064.cif.'
_cod_database_code 1571064
_shelx_shelxl_version_number 2019/3
_shelx_space_group_comment
;
The symmetry employed for this shelxl refinement is uniquely defined
by the following loop, which should always be used as a source of
symmetry information in preference to the above space-group names.
They are only intended as comments.
;
_shelx_estimated_absorpt_t_min 0.475
_shelx_estimated_absorpt_t_max 0.880

loop_
_space_group_symop_operation_xyz
'x, y, z'
'x+1/2, -y+1/2, -z'
'-x, y+1/2, -z+1/2'
'-x+1/2, -y, z+1/2'
'-x, -y, -z'
'-x-1/2, y-1/2, z'
'x, -y-1/2, z-1/2'
'x-1/2, y, -z-1/2'

loop_
_atom_site_label
_atom_site_type_symbol
_atom_site_fract_x
_atom_site_fract_y
_atom_site_fract_z
_atom_site_U_iso_or_equiv
_atom_site_adp_type
_atom_site_occupancy
_atom_site_site_symmetry_order
_atom_site_calc_flag
_atom_site_refinement_flags_posn
_atom_site_refinement_flags_adp
_atom_site_refinement_flags_occupancy
_atom_site_disorder_assembly
_atom_site_disorder_group
C1 C 0.9740(5) 0.5564(2) 0.6046(2) 0.0498(12) Uani 1 1 d . . . . .
C2 C 1.0912(5) 0.5348(3) 0.5822(2) 0.0559(13) Uani 1 1 d . . . . .
H2 H 1.163386 0.563609 0.580700 0.067 Uiso 1 1 calc R U . . .
C3 C 1.0996(5) 0.4705(3) 0.5625(2) 0.0549(13) Uani 1 1 d . . . . .
H3 H 1.176823 0.454933 0.547358 0.066 Uiso 1 1 calc R U . . .
C4 C 0.9890(4) 0.4294(2) 0.56584(18) 0.0437(11) Uani 1 1 d . . . . .
C5 C 0.8441(5) 0.3460(2) 0.56041(19) 0.0482(12) Uani 1 1 d . . . . .
H5 H 0.807932 0.304053 0.552505 0.058 Uiso 1 1 calc R U . . .
C6 C 0.7777(4) 0.39726(19) 0.58407(17) 0.0374(10) Uani 1 1 d . . . . .
C7 C 0.8702(4) 0.4516(2) 0.58801(17) 0.0380(10) Uani 1 1 d . . . . .
C8 C 0.8633(4) 0.5172(2) 0.60818(19) 0.0438(11) Uani 1 1 d . . . . .
H8 H 0.786710 0.533394 0.623387 0.053 Uiso 1 1 calc R U . . .
C9 C 1.0687(6) 0.3219(3) 0.5242(3) 0.0825(19) Uani 1 1 d . . . . .
H9A H 1.105273 0.345892 0.495376 0.124 Uiso 1 1 calc R U . . .
H9B H 1.027415 0.281194 0.512247 0.124 Uiso 1 1 calc R U . . .
H9C H 1.137528 0.310764 0.548057 0.124 Uiso 1 1 calc R U . . .
C10 C 0.7742(5) 0.3447(3) 0.7626(2) 0.0567(13) Uani 1 1 d . . . . .
C11 C 0.7101(6) 0.3802(3) 0.8019(2) 0.0667(15) Uani 1 1 d . . . . .
H11 H 0.728410 0.370461 0.836244 0.080 Uiso 1 1 calc R U . . .
C12 C 0.6203(6) 0.4291(3) 0.7897(2) 0.0668(15) Uani 1 1 d . . . . .
H12 H 0.577482 0.453286 0.815481 0.080 Uiso 1 1 calc R U . . .
C13 C 0.5944(5) 0.4419(2) 0.7380(2) 0.0538(13) Uani 1 1 d . . . . .
C14 C 0.5155(5) 0.4775(2) 0.6632(2) 0.0533(13) Uani 1 1 d . . . . .
H14 H 0.464950 0.501496 0.639588 0.064 Uiso 1 1 calc R U . . .
C15 C 0.6063(4) 0.4292(2) 0.65009(18) 0.0412(10) Uani 1 1 d . . . . .
C16 C 0.6592(4) 0.4057(2) 0.69814(18) 0.0415(11) Uani 1 1 d . . . . .
C17 C 0.7520(5) 0.3570(2) 0.71124(18) 0.0461(11) Uani 1 1 d . . . . .
H17 H 0.797637 0.333416 0.685921 0.055 Uiso 1 1 calc R U . . .
C18 C 0.4218(6) 0.5322(3) 0.7427(3) 0.085(2) Uani 1 1 d . . . . .
H18A H 0.472750 0.568056 0.757618 0.127 Uiso 1 1 calc R U . . .
H18B H 0.376638 0.508108 0.769526 0.127 Uiso 1 1 calc R U . . .
H18C H 0.358710 0.550811 0.719104 0.127 Uiso 1 1 calc R U . . .
C19 C 0.6315(4) 0.3993(2) 0.59723(17) 0.0377(10) Uani 1 1 d . . . . .
C20 C 0.5720(5) 0.3272(2) 0.5959(2) 0.0506(12) Uani 1 1 d . . . . .
H20A H 0.611139 0.300277 0.622529 0.076 Uiso 1 1 calc R U . . .
H20B H 0.589328 0.306979 0.562908 0.076 Uiso 1 1 calc R U . . .
H20C H 0.478693 0.329790 0.601261 0.076 Uiso 1 1 calc R U . . .
C21 C 0.5619(4) 0.4438(2) 0.55692(19) 0.0479(12) Uani 1 1 d . . . . .
H21A H 0.469795 0.448247 0.566083 0.057 Uiso 1 1 calc R U . . .
H21B H 0.600808 0.488499 0.557212 0.057 Uiso 1 1 calc R U . . .
C22 C 0.4695(5) 0.3899(2) 0.4799(2) 0.0471(12) Uani 1 1 d . . . . .
C23 C 0.4990(4) 0.3593(2) 0.4289(2) 0.0478(12) Uani 1 1 d . . . . .
C24 C 0.3983(5) 0.3373(2) 0.3977(2) 0.0559(13) Uani 1 1 d . . . . .
H24 H 0.311304 0.342045 0.408216 0.067 Uiso 1 1 calc R U . . .
C25 C 0.4267(6) 0.3087(3) 0.3514(2) 0.0728(16) Uani 1 1 d . . . . .
H25 H 0.359752 0.294306 0.329531 0.087 Uiso 1 1 calc R U . . .
C26 C 0.5562(7) 0.3015(4) 0.3375(3) 0.089(2) Uani 1 1 d . . . . .
H26 H 0.579013 0.281167 0.306463 0.107 Uiso 1 1 calc R U . . .
C27 C 0.6522(6) 0.3251(4) 0.3708(3) 0.094(2) Uani 1 1 d . . . . .
H27 H 0.739921 0.320405 0.361220 0.113 Uiso 1 1 calc R U . . .
N1 N 0.9709(4) 0.36447(18) 0.54991(16) 0.0506(10) Uani 1 1 d . . . . .
N2 N 0.5089(4) 0.4860(2) 0.71514(17) 0.0601(12) Uani 1 1 d . . . . .
N3 N 0.5721(4) 0.41552(19) 0.50536(15) 0.0481(10) Uani 1 1 d . . . . .
H3A H 0.647768 0.415323 0.490540 0.058 Uiso 1 1 calc R U . . .
N4 N 0.6252(4) 0.3542(3) 0.4158(2) 0.0710(14) Uani 1 1 d . . . . .
Br1 Br 0.96887(6) 0.64637(3) 0.63176(3) 0.0755(2) Uani 1 1 d . . . . .
Br2 Br 0.89446(6) 0.27549(3) 0.78181(2) 0.0751(2) Uani 1 1 d . . . . .
O1 O 0.3561(3) 0.3920(2) 0.49632(16) 0.0755(12) Uani 1 1 d . . . . .

loop_
_atom_site_aniso_label
_atom_site_aniso_U_11
_atom_site_aniso_U_22
_atom_site_aniso_U_33
_atom_site_aniso_U_23
_atom_site_aniso_U_13
_atom_site_aniso_U_12
C1 0.049(3) 0.038(2) 0.063(3) -0.001(2) -0.009(3) -0.003(2)
C2 0.040(3) 0.056(3) 0.071(4) 0.008(3) -0.003(3) -0.013(2)
C3 0.042(3) 0.061(3) 0.062(3) 0.004(3) 0.009(2) 0.000(2)
C4 0.041(3) 0.046(3) 0.044(3) 0.003(2) 0.002(2) 0.004(2)
C5 0.060(3) 0.037(2) 0.047(3) -0.005(2) 0.006(2) -0.001(2)
C6 0.043(3) 0.030(2) 0.039(3) 0.0009(19) -0.002(2) -0.0013(18)
C7 0.042(2) 0.036(2) 0.036(3) 0.0051(19) -0.005(2) 0.0011(19)
C8 0.039(2) 0.035(2) 0.057(3) 0.001(2) -0.005(2) 0.0002(19)
C9 0.066(4) 0.074(4) 0.107(5) -0.020(4) 0.031(4) 0.011(3)
C10 0.060(3) 0.066(3) 0.045(3) -0.001(3) -0.003(3) -0.006(3)
C11 0.079(4) 0.077(4) 0.045(3) -0.002(3) 0.002(3) -0.007(3)
C12 0.085(4) 0.068(4) 0.047(4) -0.013(3) 0.012(3) -0.001(3)
C13 0.052(3) 0.052(3) 0.057(3) -0.006(3) 0.005(3) -0.009(2)
C14 0.062(3) 0.043(3) 0.056(4) 0.000(2) 0.007(3) -0.003(2)
C15 0.039(2) 0.034(2) 0.050(3) -0.001(2) 0.003(2) -0.0052(19)
C16 0.044(3) 0.039(2) 0.041(3) -0.004(2) 0.007(2) -0.009(2)
C17 0.049(3) 0.048(3) 0.042(3) -0.004(2) 0.002(2) -0.007(2)
C18 0.092(5) 0.071(4) 0.091(5) -0.016(4) 0.034(4) 0.015(3)
C19 0.043(2) 0.032(2) 0.038(3) -0.0021(18) 0.002(2) -0.0051(18)
C20 0.060(3) 0.041(2) 0.050(3) -0.001(2) 0.005(2) -0.010(2)
C21 0.040(3) 0.050(3) 0.053(3) -0.001(2) -0.001(2) 0.001(2)
C22 0.038(3) 0.046(3) 0.058(3) 0.012(2) -0.005(2) -0.002(2)
C23 0.038(3) 0.047(3) 0.058(3) 0.006(2) -0.004(2) -0.003(2)
C24 0.044(3) 0.059(3) 0.065(4) -0.002(3) -0.009(3) -0.003(2)
C25 0.068(4) 0.078(4) 0.072(4) -0.008(3) -0.013(3) -0.012(3)
C26 0.080(5) 0.113(5) 0.074(5) -0.029(4) 0.004(4) -0.009(4)
C27 0.052(4) 0.141(6) 0.089(5) -0.049(5) 0.007(3) -0.011(4)
N1 0.050(2) 0.044(2) 0.058(3) -0.0047(19) 0.012(2) 0.0063(19)
N2 0.065(3) 0.056(3) 0.059(3) -0.010(2) 0.016(2) 0.008(2)
N3 0.037(2) 0.060(2) 0.048(3) 0.005(2) -0.0040(18) -0.0029(18)
N4 0.043(3) 0.101(4) 0.069(3) -0.023(3) 0.003(2) -0.008(2)
Br1 0.0625(4) 0.0417(3) 0.1223(6) -0.0141(3) -0.0168(4) -0.0093(3)
Br2 0.0790(4) 0.0913(5) 0.0552(4) 0.0090(3) -0.0155(3) 0.0082(3)
O1 0.039(2) 0.105(3) 0.082(3) -0.019(2) 0.0034(19) -0.005(2)

loop_
_atom_type_symbol
_atom_type_description
_atom_type_scat_dispersion_real
_atom_type_scat_dispersion_imag
_atom_type_scat_source
C C 0.0033 0.0016 'International Tables Vol C Tables 4.2.6.8 and 6.1.1.4'
H H 0.0000 0.0000 'International Tables Vol C Tables 4.2.6.8 and 6.1.1.4'
N N 0.0061 0.0033 'International Tables Vol C Tables 4.2.6.8 and 6.1.1.4'
Br Br -0.2901 2.4595 'International Tables Vol C Tables 4.2.6.8 and 6.1.1.4'
O O 0.0106 0.0060 'International Tables Vol C Tables 4.2.6.8 and 6.1.1.4'

loop_
_geom_angle_atom_site_label_1
_geom_angle_atom_site_label_2
_geom_angle_atom_site_label_3
_geom_angle
_geom_angle_site_symmetry_1
_geom_angle_site_symmetry_3
_geom_angle_publ_flag
C8 C1 C2 123.8(4) . . ?
C8 C1 Br1 118.7(4) . . ?
C2 C1 Br1 117.6(3) . . ?
C3 C2 C1 119.5(4) . . ?
C3 C2 H2 120.2 . . ?
C1 C2 H2 120.2 . . ?
C2 C3 C4 117.9(5) . . ?
C2 C3 H3 121.0 . . ?
C4 C3 H3 121.0 . . ?
N1 C4 C3 130.0(4) . . ?
N1 C4 C7 107.6(4) . . ?
C3 C4 C7 122.5(4) . . ?
C6 C5 N1 110.9(4) . . ?
C6 C5 H5 124.6 . . ?
N1 C5 H5 124.6 . . ?
C5 C6 C7 105.4(4) . . ?
C5 C6 C19 127.0(4) . . ?
C7 C6 C19 127.2(4) . . ?
C8 C7 C4 119.0(4) . . ?
C8 C7 C6 133.6(4) . . ?
C4 C7 C6 107.5(4) . . ?
C1 C8 C7 117.3(4) . . ?
C1 C8 H8 121.3 . . ?
C7 C8 H8 121.3 . . ?
N1 C9 H9A 109.5 . . ?
N1 C9 H9B 109.5 . . ?
H9A C9 H9B 109.5 . . ?
N1 C9 H9C 109.5 . . ?
H9A C9 H9C 109.5 . . ?
H9B C9 H9C 109.5 . . ?
C17 C10 C11 122.8(5) . . ?
C17 C10 Br2 119.2(4) . . ?
C11 C10 Br2 118.0(4) . . ?
C12 C11 C10 119.8(5) . . ?
C12 C11 H11 120.1 . . ?
C10 C11 H11 120.1 . . ?
C11 C12 C13 118.6(5) . . ?
C11 C12 H12 120.7 . . ?
C13 C12 H12 120.7 . . ?
N2 C13 C12 130.9(5) . . ?
N2 C13 C16 107.6(5) . . ?
C12 C13 C16 121.5(5) . . ?
N2 C14 C15 111.4(5) . . ?
N2 C14 H14 124.3 . . ?
C15 C14 H14 124.3 . . ?
C14 C15 C16 105.2(4) . . ?
C14 C15 C19 127.6(4) . . ?
C16 C15 C19 126.6(4) . . ?
C17 C16 C13 119.1(4) . . ?
C17 C16 C15 133.7(4) . . ?
C13 C16 C15 107.1(4) . . ?
C10 C17 C16 118.1(4) . . ?
C10 C17 H17 120.9 . . ?
C16 C17 H17 120.9 . . ?
N2 C18 H18A 109.5 . . ?
N2 C18 H18B 109.5 . . ?
H18A C18 H18B 109.5 . . ?
N2 C18 H18C 109.5 . . ?
H18A C18 H18C 109.5 . . ?
H18B C18 H18C 109.5 . . ?
C15 C19 C6 112.2(3) . . ?
C15 C19 C21 108.3(4) . . ?
C6 C19 C21 108.1(4) . . ?
C15 C19 C20 108.3(3) . . ?
C6 C19 C20 110.5(3) . . ?
C21 C19 C20 109.4(4) . . ?
C19 C20 H20A 109.5 . . ?
C19 C20 H20B 109.5 . . ?
H20A C20 H20B 109.5 . . ?
C19 C20 H20C 109.5 . . ?
H20A C20 H20C 109.5 . . ?
H20B C20 H20C 109.5 . . ?
N3 C21 C19 111.9(4) . . ?
N3 C21 H21A 109.2 . . ?
C19 C21 H21A 109.2 . . ?
N3 C21 H21B 109.2 . . ?
C19 C21 H21B 109.2 . . ?
H21A C21 H21B 107.9 . . ?
O1 C22 N3 123.3(5) . . ?
O1 C22 C23 120.8(4) . . ?
N3 C22 C23 115.9(4) . . ?
N4 C23 C24 122.9(5) . . ?
N4 C23 C22 116.9(4) . . ?
C24 C23 C22 120.2(4) . . ?
C25 C24 C23 119.6(5) . . ?
C25 C24 H24 120.2 . . ?
C23 C24 H24 120.2 . . ?
C24 C25 C26 118.6(6) . . ?
C24 C25 H25 120.7 . . ?
C26 C25 H25 120.7 . . ?
C25 C26 C27 118.6(6) . . ?
C25 C26 H26 120.7 . . ?
C27 C26 H26 120.7 . . ?
N4 C27 C26 123.2(6) . . ?
N4 C27 H27 118.4 . . ?
C26 C27 H27 118.4 . . ?
C4 N1 C5 108.7(4) . . ?
C4 N1 C9 126.1(4) . . ?
C5 N1 C9 125.2(4) . . ?
C14 N2 C13 108.7(4) . . ?
C14 N2 C18 126.3(5) . . ?
C13 N2 C18 125.0(5) . . ?
C22 N3 C21 123.1(4) . . ?
C22 N3 H3A 118.5 . . ?
C21 N3 H3A 118.5 . . ?
C27 N4 C23 117.1(5) . . ?

loop_
_geom_bond_atom_site_label_1
_geom_bond_atom_site_label_2
_geom_bond_distance
_geom_bond_site_symmetry_2
_geom_bond_publ_flag
C1 C8 1.371(6) . ?
C1 C2 1.392(7) . ?
C1 Br1 1.915(5) . ?
C2 C3 1.375(7) . ?
C2 H2 0.9300 . ?
C3 C4 1.390(6) . ?
C3 H3 0.9300 . ?
C4 N1 1.363(6) . ?
C4 C7 1.408(6) . ?
C5 C6 1.365(6) . ?
C5 N1 1.367(6) . ?
C5 H5 0.9300 . ?
C6 C7 1.432(6) . ?
C6 C19 1.525(6) . ?
C7 C8 1.402(6) . ?
C8 H8 0.9300 . ?
C9 N1 1.464(6) . ?
C9 H9A 0.9600 . ?
C9 H9B 0.9600 . ?
C9 H9C 0.9600 . ?
C10 C17 1.372(7) . ?
C10 C11 1.399(8) . ?
C10 Br2 1.903(5) . ?
C11 C12 1.368(8) . ?
C11 H11 0.9300 . ?
C12 C13 1.391(7) . ?
C12 H12 0.9300 . ?
C13 N2 1.365(7) . ?
C13 C16 1.420(7) . ?
C14 N2 1.358(7) . ?
C14 C15 1.372(6) . ?
C14 H14 0.9300 . ?
C15 C16 1.434(6) . ?
C15 C19 1.515(6) . ?
C16 C17 1.391(6) . ?
C17 H17 0.9300 . ?
C18 N2 1.460(7) . ?
C18 H18A 0.9600 . ?
C18 H18B 0.9600 . ?
C18 H18C 0.9600 . ?
C19 C21 1.538(6) . ?
C19 C20 1.550(6) . ?
C20 H20A 0.9600 . ?
C20 H20B 0.9600 . ?
C20 H20C 0.9600 . ?
C21 N3 1.453(6) . ?
C21 H21A 0.9700 . ?
C21 H21B 0.9700 . ?
C22 O1 1.229(6) . ?
C22 N3 1.334(6) . ?
C22 C23 1.486(7) . ?
C23 N4 1.330(6) . ?
C23 C24 1.376(7) . ?
C24 C25 1.359(8) . ?
C24 H24 0.9300 . ?
C25 C26 1.372(9) . ?
C25 H25 0.9300 . ?
C26 C27 1.384(9) . ?
C26 H26 0.9300 . ?
C27 N4 1.331(7) . ?
C27 H27 0.9300 . ?
N3 H3A 0.8600 . ?

loop_
_geom_hbond_atom_site_label_D
_geom_hbond_atom_site_label_H
_geom_hbond_atom_site_label_A
_geom_hbond_distance_DH
_geom_hbond_distance_HA
_geom_hbond_distance_DA
_geom_hbond_angle_DHA
_geom_hbond_site_symmetry_A
_geom_hbond_publ_flag
C2 H2 N4 0.93 2.70 3.624(6) 175.5 5_766 yes
C3 H3 O1 0.93 2.57 3.486(6) 167.1 1_655 yes
C24 H24 Br1 0.93 3.04 3.823(5) 143.0 5_666 yes
C27 H27 Br1 0.93 3.04 3.893(6) 153.7 5_766 yes

loop_
_geom_torsion_atom_site_label_1
_geom_torsion_atom_site_label_2
_geom_torsion_atom_site_label_3
_geom_torsion_atom_site_label_4
_geom_torsion
_geom_torsion_site_symmetry_1
_geom_torsion_site_symmetry_2
_geom_torsion_site_symmetry_3
_geom_torsion_site_symmetry_4
_geom_torsion_publ_flag
C8 C1 C2 C3 -0.3(8) . . . . ?
Br1 C1 C2 C3 179.7(4) . . . . ?
C1 C2 C3 C4 -0.1(8) . . . . ?
C2 C3 C4 N1 -179.6(5) . . . . ?
C2 C3 C4 C7 0.7(8) . . . . ?
N1 C5 C6 C7 0.5(5) . . . . ?
N1 C5 C6 C19 173.5(4) . . . . ?
N1 C4 C7 C8 179.2(4) . . . . ?
C3 C4 C7 C8 -0.9(7) . . . . ?
N1 C4 C7 C6 -0.9(5) . . . . ?
C3 C4 C7 C6 178.9(4) . . . . ?
C5 C6 C7 C8 -180.0(5) . . . . ?
C19 C6 C7 C8 7.0(8) . . . . ?
C5 C6 C7 C4 0.3(5) . . . . ?
C19 C6 C7 C4 -172.8(4) . . . . ?
C2 C1 C8 C7 0.0(7) . . . . ?
Br1 C1 C8 C7 -179.9(3) . . . . ?
C4 C7 C8 C1 0.6(6) . . . . ?
C6 C7 C8 C1 -179.2(5) . . . . ?
C17 C10 C11 C12 0.4(9) . . . . ?
Br2 C10 C11 C12 -178.3(4) . . . . ?
C10 C11 C12 C13 0.5(8) . . . . ?
C11 C12 C13 N2 178.3(5) . . . . ?
C11 C12 C13 C16 -0.3(8) . . . . ?
N2 C14 C15 C16 0.3(5) . . . . ?
N2 C14 C15 C19 172.2(4) . . . . ?
N2 C13 C16 C17 -179.8(4) . . . . ?
C12 C13 C16 C17 -0.9(7) . . . . ?
N2 C13 C16 C15 -1.2(5) . . . . ?
C12 C13 C16 C15 177.6(5) . . . . ?
C14 C15 C16 C17 178.8(5) . . . . ?
C19 C15 C16 C17 6.8(8) . . . . ?
C14 C15 C16 C13 0.6(5) . . . . ?
C19 C15 C16 C13 -171.4(4) . . . . ?
C11 C10 C17 C16 -1.6(7) . . . . ?
Br2 C10 C17 C16 177.1(3) . . . . ?
C13 C16 C17 C10 1.8(6) . . . . ?
C15 C16 C17 C10 -176.3(5) . . . . ?
C14 C15 C19 C6 132.8(5) . . . . ?
C16 C15 C19 C6 -57.0(5) . . . . ?
C14 C15 C19 C21 13.6(6) . . . . ?
C16 C15 C19 C21 -176.2(4) . . . . ?
C14 C15 C19 C20 -105.0(5) . . . . ?
C16 C15 C19 C20 65.3(5) . . . . ?
C5 C6 C19 C15 138.5(5) . . . . ?
C7 C6 C19 C15 -50.0(6) . . . . ?
C5 C6 C19 C21 -102.2(5) . . . . ?
C7 C6 C19 C21 69.4(5) . . . . ?
C5 C6 C19 C20 17.5(6) . . . . ?
C7 C6 C19 C20 -171.0(4) . . . . ?
C15 C19 C21 N3 -175.3(3) . . . . ?
C6 C19 C21 N3 62.9(5) . . . . ?
C20 C19 C21 N3 -57.4(5) . . . . ?
O1 C22 C23 N4 -174.9(5) . . . . ?
N3 C22 C23 N4 6.6(6) . . . . ?
O1 C22 C23 C24 4.7(7) . . . . ?
N3 C22 C23 C24 -173.9(4) . . . . ?
N4 C23 C24 C25 0.3(8) . . . . ?
C22 C23 C24 C25 -179.2(5) . . . . ?
C23 C24 C25 C26 1.2(9) . . . . ?
C24 C25 C26 C27 -1.5(11) . . . . ?
C25 C26 C27 N4 0.4(12) . . . . ?
C3 C4 N1 C5 -178.5(5) . . . . ?
C7 C4 N1 C5 1.3(5) . . . . ?
C3 C4 N1 C9 -0.5(9) . . . . ?
C7 C4 N1 C9 179.3(5) . . . . ?
C6 C5 N1 C4 -1.1(6) . . . . ?
C6 C5 N1 C9 -179.2(5) . . . . ?
C15 C14 N2 C13 -1.2(6) . . . . ?
C15 C14 N2 C18 -178.9(5) . . . . ?
C12 C13 N2 C14 -177.3(5) . . . . ?
C16 C13 N2 C14 1.5(5) . . . . ?
C12 C13 N2 C18 0.5(9) . . . . ?
C16 C13 N2 C18 179.2(5) . . . . ?
O1 C22 N3 C21 5.1(7) . . . . ?
C23 C22 N3 C21 -176.4(4) . . . . ?
C19 C21 N3 C22 110.6(5) . . . . ?
C26 C27 N4 C23 1.1(11) . . . . ?
C24 C23 N4 C27 -1.4(9) . . . . ?
C22 C23 N4 C27 178.1(6) . . . . ?
